data_7208917
loop_
_publ_author_name
'Shao, Ming-Yan'
'Huo, Peng'
'Sun, Yong-Gang'
'Li, Xin-Yu'
'Zhu, Qin-Yu'
'Dai, Jie'

_publ_section_title
;
 Synthetic methods and structural study of coordination polymers of Cd(ii)
 and Co(ii) with tetrathiafulvalene--tetracarboxylate
;
_journal_issue 6
_journal_name_full CrystEngComm
_journal_page_first 1086
_journal_paper_doi 10.1039/c2ce26219c
_journal_volume 15
_journal_year 2013
_chemical_formula_sum 'C18 H18 Cd N2 O8 S2'
_chemical_formula_weight 566.86
_chemical_name_systematic
;
?
;
_space_group_IT_number 15
_symmetry_cell_setting monoclinic
_symmetry_space_group_name_Hall '-C 2yc'
_symmetry_space_group_name_H-M 'C 1 2/c 1'
_atom_sites_solution_hydrogens geom
_atom_sites_solution_primary direct
_atom_sites_solution_secondary difmap
_audit_creation_method SHELXL-97
_cell_angle_alpha 90.00
_cell_angle_beta 97.660(5)
_cell_angle_gamma 90.00
_cell_formula_units_Z 8
_cell_length_a 10.8173(18)
_cell_length_b 23.278(4)
_cell_length_c 16.465(3)
_cell_measurement_reflns_used 7509
_cell_measurement_temperature 223(2)
_cell_measurement_theta_max 27.5
_cell_measurement_theta_min 3.0
_cell_volume 4109.0(12)
_computing_structure_refinement 'SHELXL-97 (Sheldrick, 1997)'
_computing_structure_solution 'SHELXS-97 (Sheldrick, 1990)'
_diffrn_ambient_temperature 223(2)
_diffrn_detector_area_resol_mean 14.63
_diffrn_measured_fraction_theta_full 0.995
_diffrn_measured_fraction_theta_max 0.995
_diffrn_measurement_device_type 'Rigaku Mercury'
_diffrn_measurement_method \w
_diffrn_radiation_monochromator graphite
_diffrn_radiation_source 'fine-focus sealed tube'
_diffrn_radiation_type MoK\a
_diffrn_radiation_wavelength 0.71075
_diffrn_reflns_av_R_equivalents 0.0819
_diffrn_reflns_av_sigmaI/netI 0.0937
_diffrn_reflns_limit_h_max 12
_diffrn_reflns_limit_h_min -11
_diffrn_reflns_limit_k_max 27
_diffrn_reflns_limit_k_min -23
_diffrn_reflns_limit_l_max 17
_diffrn_reflns_limit_l_min -19
_diffrn_reflns_number 11049
_diffrn_reflns_theta_full 25.00
_diffrn_reflns_theta_max 25.00
_diffrn_reflns_theta_min 3.05
_exptl_absorpt_coefficient_mu 1.316
_exptl_absorpt_correction_T_max 0.877
_exptl_absorpt_correction_T_min 0.789
_exptl_absorpt_correction_type multi-scan
_exptl_absorpt_process_details 'Jacobson, R. (1998) Private communication'
_exptl_crystal_colour Red
_exptl_crystal_density_diffrn 1.800
_exptl_crystal_density_method 'not measured'
_exptl_crystal_description Prism
_exptl_crystal_F_000 2192
_exptl_crystal_size_max 0.32
_exptl_crystal_size_mid 0.15
_exptl_crystal_size_min 0.10
_refine_diff_density_max 0.612
_refine_diff_density_min -0.624
_refine_diff_density_rms 0.129
_refine_ls_extinction_method none
_refine_ls_goodness_of_fit_ref 1.180
_refine_ls_hydrogen_treatment constr
_refine_ls_matrix_type full
_refine_ls_number_parameters 281
_refine_ls_number_reflns 3600
_refine_ls_number_restraints 0
_refine_ls_restrained_S_all 1.180
_refine_ls_R_factor_all 0.1187
_refine_ls_R_factor_gt 0.0799
_refine_ls_shift/su_max 0.063
_refine_ls_shift/su_mean 0.003
_refine_ls_structure_factor_coef Fsqd
_refine_ls_weighting_details 'calc w=1/[\s^2^(Fo^2^)+(0.0352P)^2^+28.3190P] where P=(Fo^2^+2Fc^2^)/3'
_refine_ls_weighting_scheme calc
_refine_ls_wR_factor_gt 0.1307
_refine_ls_wR_factor_ref 0.1460
_reflns_number_gt 2634
_reflns_number_total 3600
_reflns_threshold_expression >2sigma(I)
_cod_data_source_file c2ce26219c.txt
_cod_data_source_block 3
_cod_original_sg_symbol_Hall '-C 2yc '
_cod_original_sg_symbol_H-M 'C 2/c '
_cod_database_code 7208917

loop_
_symmetry_equiv_pos_as_xyz
'x, y, z'
'-x, y, -z+1/2'
'x+1/2, y+1/2, z'
'-x+1/2, y+1/2, -z+1/2'
'-x, -y, -z'
'x, -y, z-1/2'
'-x+1/2, -y+1/2, -z'
'x+1/2, -y+1/2, z-1/2'

loop_
_atom_site_label
_atom_site_type_symbol
_atom_site_fract_x
_atom_site_fract_y
_atom_site_fract_z
_atom_site_U_iso_or_equiv
_atom_site_adp_type
_atom_site_occupancy
_atom_site_symmetry_multiplicity
_atom_site_calc_flag
_atom_site_refinement_flags
Cd1 Cd 0.62119(6) 0.44196(3) 0.53396(4) 0.0349(2) Uani 1 1 d .
S1 S 0.7257(2) 0.66200(10) 0.54326(13) 0.0368(6) Uani 1 1 d .
S2 S 0.7677(2) 0.70928(10) 0.38194(13) 0.0380(6) Uani 1 1 d .
N1 N 0.5894(7) 0.3430(3) 0.5522(4) 0.0350(18) Uani 1 1 d .
N2 N 0.6397(7) 0.3949(3) 0.4120(4) 0.0361(18) Uani 1 1 d .
C1 C 0.7246(7) 0.6138(3) 0.4613(4) 0.0253(19) Uani 1 1 d .
C2 C 0.7417(8) 0.6353(4) 0.3886(5) 0.028(2) Uani 1 1 d .
C3 C 0.7488(8) 0.7238(4) 0.4849(5) 0.034(2) Uani 1 1 d .
C4 C 0.7379(9) 0.6032(4) 0.3090(5) 0.033(2) Uani 1 1 d .
C5 C 0.7038(8) 0.5520(4) 0.4818(5) 0.032(2) Uani 1 1 d .
C6 C 0.5695(8) 0.3171(4) 0.6206(6) 0.043(2) Uani 1 1 d .
H6 H 0.5642 0.3398 0.6673 0.051 Uiso 1 1 calc R
C7 C 0.5559(9) 0.2573(5) 0.6270(6) 0.052(3) Uani 1 1 d .
H7 H 0.5428 0.2404 0.6770 0.062 Uiso 1 1 calc R
C8 C 0.5623(9) 0.2247(4) 0.5595(7) 0.051(3) Uani 1 1 d .
H8 H 0.5503 0.1847 0.5622 0.061 Uiso 1 1 calc R
C9 C 0.5858(8) 0.2491(4) 0.4873(6) 0.040(2) Uani 1 1 d .
C10 C 0.6008(8) 0.3090(4) 0.4865(5) 0.034(2) Uani 1 1 d .
C11 C 0.6648(9) 0.4209(4) 0.3431(6) 0.048(3) Uani 1 1 d .
H11 H 0.6762 0.4610 0.3433 0.058 Uiso 1 1 calc R
C12 C 0.6746(10) 0.3902(5) 0.2713(5) 0.049(3) Uani 1 1 d .
H12 H 0.6914 0.4095 0.2238 0.059 Uiso 1 1 calc R
C13 C 0.6594(9) 0.3318(5) 0.2705(6) 0.051(3) Uani 1 1 d .
H13 H 0.6652 0.3107 0.2224 0.061 Uiso 1 1 calc R
C14 C 0.6355(8) 0.3039(4) 0.3414(6) 0.040(2) Uani 1 1 d .
C15 C 0.6254(8) 0.3368(4) 0.4116(5) 0.032(2) Uani 1 1 d .
C16 C 0.5971(9) 0.2168(4) 0.4151(6) 0.047(3) Uani 1 1 d .
H16 H 0.5887 0.1766 0.4159 0.057 Uiso 1 1 calc R
C17 C 0.6197(9) 0.2431(4) 0.3458(6) 0.046(3) Uani 1 1 d .
H17 H 0.6252 0.2208 0.2989 0.055 Uiso 1 1 calc R
O1 O 0.6030(6) 0.5394(3) 0.5075(4) 0.0404(16) Uani 1 1 d .
O2 O 0.7860(7) 0.5168(3) 0.4745(4) 0.0503(18) Uani 1 1 d .
O3 O 0.6790(6) 0.5567(3) 0.3025(3) 0.0391(15) Uani 1 1 d .
O4 O 0.7914(6) 0.6266(3) 0.2557(4) 0.0502(18) Uani 1 1 d .
O5 O 0.8103(6) 0.4303(3) 0.6155(4) 0.0518(18) Uani 1 1 d .
O6 O 0.5537(6) 0.4640(3) 0.6560(3) 0.0460(17) Uani 1 1 d .
O7 O 0.0259(15) 0.4237(8) 0.0169(19) 0.294(13) Uani 1 1 d .
O8 O 0.0281(17) 0.4912(14) 0.1336(15) 0.341(16) Uani 1 1 d .
C18 C -0.083(3) 0.4596(18) 0.189(2) 0.300(19) Uani 1 1 d .

loop_
_atom_site_aniso_label
_atom_site_aniso_U_11
_atom_site_aniso_U_22
_atom_site_aniso_U_33
_atom_site_aniso_U_23
_atom_site_aniso_U_13
_atom_site_aniso_U_12
Cd1 0.0497(4) 0.0254(4) 0.0308(4) 0.0002(3) 0.0102(3) 0.0037(4)
S1 0.0604(16) 0.0254(13) 0.0264(11) -0.0021(10) 0.0128(10) -0.0097(11)
S2 0.0594(16) 0.0278(13) 0.0297(12) -0.0035(10) 0.0165(11) -0.0106(11)
N1 0.039(5) 0.032(4) 0.035(4) -0.003(4) 0.009(3) 0.003(4)
N2 0.038(4) 0.035(5) 0.036(4) -0.003(4) 0.009(3) 0.005(4)
C1 0.036(5) 0.020(5) 0.020(4) -0.001(3) 0.006(3) -0.001(4)
C2 0.036(5) 0.021(5) 0.029(5) -0.003(4) 0.008(4) -0.011(4)
C3 0.045(5) 0.036(5) 0.022(5) 0.001(4) 0.007(4) -0.009(5)
C4 0.055(6) 0.028(5) 0.018(4) 0.000(4) 0.010(4) 0.005(5)
C5 0.045(6) 0.035(6) 0.018(4) -0.006(4) 0.003(4) -0.001(5)
C6 0.040(6) 0.044(7) 0.043(6) 0.005(5) 0.005(4) -0.007(5)
C7 0.041(6) 0.064(8) 0.050(6) 0.016(6) 0.004(5) -0.010(5)
C8 0.058(7) 0.025(6) 0.071(8) 0.011(5) 0.013(6) 0.003(5)
C9 0.035(5) 0.023(5) 0.062(6) -0.006(5) 0.007(5) 0.002(4)
C10 0.032(5) 0.028(5) 0.042(5) -0.006(4) 0.008(4) 0.009(4)
C11 0.055(7) 0.038(6) 0.051(6) 0.000(5) 0.008(5) -0.005(5)
C12 0.073(7) 0.054(7) 0.025(5) 0.004(5) 0.021(5) 0.006(6)
C13 0.058(7) 0.052(7) 0.047(6) -0.012(5) 0.023(5) 0.001(6)
C14 0.038(6) 0.030(6) 0.052(6) -0.007(5) 0.010(4) -0.001(5)
C15 0.033(5) 0.031(5) 0.034(5) -0.013(4) 0.005(4) 0.008(4)
C16 0.042(6) 0.034(6) 0.065(7) 0.000(5) 0.001(5) 0.004(5)
C17 0.047(6) 0.041(6) 0.050(6) -0.022(5) 0.006(5) -0.002(5)
O1 0.041(4) 0.036(4) 0.044(4) 0.013(3) 0.006(3) -0.005(3)
O2 0.074(5) 0.034(4) 0.047(4) 0.010(3) 0.021(4) 0.010(4)
O3 0.056(4) 0.032(4) 0.030(3) 0.001(3) 0.006(3) -0.008(4)
O4 0.074(5) 0.047(4) 0.033(4) -0.005(3) 0.022(3) -0.014(4)
O5 0.053(4) 0.056(5) 0.046(4) 0.007(3) 0.004(3) -0.003(4)
O6 0.058(4) 0.056(5) 0.025(3) 0.005(3) 0.008(3) 0.006(4)
O7 0.125(13) 0.155(17) 0.61(4) 0.02(2) 0.071(19) 0.009(12)
O8 0.126(14) 0.58(5) 0.33(3) -0.15(3) 0.054(16) 0.02(2)
C18 0.19(3) 0.37(5) 0.36(5) -0.03(4) 0.11(3) -0.06(3)

loop_
_atom_type_symbol
_atom_type_description
_atom_type_scat_dispersion_real
_atom_type_scat_dispersion_imag
_atom_type_scat_source
C C 0.0033 0.0016 'International Tables Vol C Tables 4.2.6.8 and 6.1.1.4'
H H 0.0000 0.0000 'International Tables Vol C Tables 4.2.6.8 and 6.1.1.4'
N N 0.0061 0.0033 'International Tables Vol C Tables 4.2.6.8 and 6.1.1.4'
O O 0.0106 0.0060 'International Tables Vol C Tables 4.2.6.8 and 6.1.1.4'
S S 0.1246 0.1234 'International Tables Vol C Tables 4.2.6.8 and 6.1.1.4'
Cd Cd -0.8075 1.2024 'International Tables Vol C Tables 4.2.6.8 and 6.1.1.4'

loop_
_geom_angle_atom_site_label_1
_geom_angle_atom_site_label_2
_geom_angle_atom_site_label_3
_geom_angle
_geom_angle_site_symmetry_1
_geom_angle_site_symmetry_3
O6 Cd1 O5 82.9(2) . .
O6 Cd1 O1 85.2(2) . .
O5 Cd1 O1 105.7(2) . .
O6 Cd1 N2 160.3(3) . .
O5 Cd1 N2 106.1(2) . .
O1 Cd1 N2 108.3(2) . .
O6 Cd1 N1 92.2(2) . .
O5 Cd1 N1 86.8(2) . .
O1 Cd1 N1 166.7(2) . .
N2 Cd1 N1 71.3(3) . .
O6 Cd1 O1 77.7(2) . 5_666
O5 Cd1 O1 160.6(2) . 5_666
O1 Cd1 O1 73.7(2) . 5_666
N2 Cd1 O1 92.2(2) . 5_666
N1 Cd1 O1 93.0(2) . 5_666
C1 S1 C3 95.1(4) . .
C2 S2 C3 95.0(4) . .
C6 N1 C10 117.2(8) . .
C6 N1 Cd1 126.8(6) . .
C10 N1 Cd1 115.9(6) . .
C11 N2 C15 118.6(8) . .
C11 N2 Cd1 124.6(6) . .
C15 N2 Cd1 116.8(6) . .
C2 C1 C5 127.2(7) . .
C2 C1 S1 117.6(6) . .
C5 C1 S1 115.2(5) . .
C1 C2 C4 127.2(8) . .
C1 C2 S2 117.9(6) . .
C4 C2 S2 114.8(6) . .
C3 C3 S1 123.2(8) 7_666 .
C3 C3 S2 122.6(9) 7_666 .
S1 C3 S2 114.2(5) . .
O4 C4 O3 126.7(8) . .
O4 C4 C2 116.0(8) . .
O3 C4 C2 117.3(7) . .
O2 C5 O1 123.4(9) . .
O2 C5 C1 119.1(8) . .
O1 C5 C1 117.5(8) . .
N1 C6 C7 123.2(10) . .
N1 C6 H6 118.4 . .
C7 C6 H6 118.4 . .
C8 C7 C6 118.5(10) . .
C8 C7 H7 120.8 . .
C6 C7 H7 120.8 . .
C7 C8 C9 120.9(10) . .
C7 C8 H8 119.6 . .
C9 C8 H8 119.6 . .
C8 C9 C10 117.1(9) . .
C8 C9 C16 123.4(9) . .
C10 C9 C16 119.5(9) . .
N1 C10 C9 123.2(9) . .
N1 C10 C15 117.7(8) . .
C9 C10 C15 119.1(8) . .
N2 C11 C12 121.9(9) . .
N2 C11 H11 119.0 . .
C12 C11 H11 119.0 . .
C11 C12 C13 119.6(9) . .
C11 C12 H12 120.2 . .
C13 C12 H12 120.2 . .
C14 C13 C12 119.3(9) . .
C14 C13 H13 120.3 . .
C12 C13 H13 120.3 . .
C13 C14 C15 118.8(9) . .
C13 C14 C17 122.8(9) . .
C15 C14 C17 118.5(9) . .
N2 C15 C14 121.7(8) . .
N2 C15 C10 118.2(7) . .
C14 C15 C10 120.0(8) . .
C17 C16 C9 120.8(10) . .
C17 C16 H16 119.6 . .
C9 C16 H16 119.6 . .
C16 C17 C14 122.0(9) . .
C16 C17 H17 119.0 . .
C14 C17 H17 119.0 . .
C5 O1 Cd1 103.7(6) . .
C5 O1 Cd1 137.0(6) . 5_666
Cd1 O1 Cd1 106.3(2) . 5_666

loop_
_geom_bond_atom_site_label_1
_geom_bond_atom_site_label_2
_geom_bond_distance
_geom_bond_site_symmetry_2
Cd1 O6 2.286(6) .
Cd1 O5 2.309(6) .
Cd1 O1 2.314(6) .
Cd1 N2 2.320(7) .
Cd1 N1 2.355(8) .
Cd1 O1 2.468(6) 5_666
S1 C1 1.753(8) .
S1 C3 1.765(9) .
S2 C2 1.750(8) .
S2 C3 1.768(8) .
N1 C6 1.319(11) .
N1 C10 1.359(11) .
N2 C11 1.345(11) .
N2 C15 1.361(11) .
C1 C2 1.333(11) .
C1 C5 1.502(12) .
C2 C4 1.504(11) .
C3 C3 1.317(17) 7_666
C4 O4 1.240(10) .
C4 O3 1.253(10) .
C5 O2 1.227(10) .
C5 O1 1.256(10) .
C6 C7 1.405(14) .
C6 H6 0.9400 .
C7 C8 1.356(14) .
C7 H7 0.9400 .
C8 C9 1.372(13) .
C8 H8 0.9400 .
C9 C10 1.405(12) .
C9 C16 1.425(13) .
C10 C15 1.449(12) .
C11 C12 1.398(13) .
C11 H11 0.9400 .
C12 C13 1.371(14) .
C12 H12 0.9400 .
C13 C14 1.390(13) .
C13 H13 0.9400 .
C14 C15 1.402(12) .
C14 C17 1.429(13) .
C16 C17 1.346(13) .
C16 H16 0.9400 .
C17 H17 0.9400 .
O1 Cd1 2.468(6) 5_666
O8 C18 1.76(4) .

loop_
_geom_torsion_atom_site_label_1
_geom_torsion_atom_site_label_2
_geom_torsion_atom_site_label_3
_geom_torsion_atom_site_label_4
_geom_torsion
_geom_torsion_site_symmetry_1
_geom_torsion_site_symmetry_4
O6 Cd1 N1 C6 -13.6(7) . .
O5 Cd1 N1 C6 69.2(7) . .
O1 Cd1 N1 C6 -91.9(12) . .
N2 Cd1 N1 C6 177.3(8) . .
O1 Cd1 N1 C6 -91.3(7) 5_666 .
O6 Cd1 N1 C10 170.9(6) . .
O5 Cd1 N1 C10 -106.3(6) . .
O1 Cd1 N1 C10 92.6(11) . .
N2 Cd1 N1 C10 1.8(6) . .
O1 Cd1 N1 C10 93.1(6) 5_666 .
O6 Cd1 N2 C11 145.9(8) . .
O5 Cd1 N2 C11 -98.9(7) . .
O1 Cd1 N2 C11 14.2(8) . .
N1 Cd1 N2 C11 -179.8(8) . .
O1 Cd1 N2 C11 87.8(7) 5_666 .
O6 Cd1 N2 C15 -35.0(11) . .
O5 Cd1 N2 C15 80.1(6) . .
O1 Cd1 N2 C15 -166.8(6) . .
N1 Cd1 N2 C15 -0.8(6) . .
O1 Cd1 N2 C15 -93.2(6) 5_666 .
C3 S1 C1 C2 1.1(8) . .
C3 S1 C1 C5 -178.8(7) . .
C5 C1 C2 C4 3.3(15) . .
S1 C1 C2 C4 -176.5(7) . .
C5 C1 C2 S2 -178.5(7) . .
S1 C1 C2 S2 1.6(10) . .
C3 S2 C2 C1 -3.4(8) . .
C3 S2 C2 C4 175.0(7) . .
C1 S1 C3 C3 176.4(12) . 7_666
C1 S1 C3 S2 -3.3(6) . .
C2 S2 C3 C3 -175.8(11) . 7_666
C2 S2 C3 S1 4.0(6) . .
C1 C2 C4 O4 -159.3(9) . .
S2 C2 C4 O4 22.5(11) . .
C1 C2 C4 O3 22.4(14) . .
S2 C2 C4 O3 -155.8(7) . .
C2 C1 C5 O2 62.6(12) . .
S1 C1 C5 O2 -117.5(7) . .
C2 C1 C5 O1 -118.9(9) . .
S1 C1 C5 O1 60.9(9) . .
C10 N1 C6 C7 -2.1(13) . .
Cd1 N1 C6 C7 -177.6(7) . .
N1 C6 C7 C8 -0.7(15) . .
C6 C7 C8 C9 2.3(15) . .
C7 C8 C9 C10 -1.0(15) . .
C7 C8 C9 C16 178.1(9) . .
C6 N1 C10 C9 3.5(13) . .
Cd1 N1 C10 C9 179.4(7) . .
C6 N1 C10 C15 -178.6(8) . .
Cd1 N1 C10 C15 -2.7(10) . .
C8 C9 C10 N1 -2.0(14) . .
C16 C9 C10 N1 178.9(8) . .
C8 C9 C10 C15 -179.8(9) . .
C16 C9 C10 C15 1.0(13) . .
C15 N2 C11 C12 1.1(14) . .
Cd1 N2 C11 C12 -179.9(7) . .
N2 C11 C12 C13 -0.6(16) . .
C11 C12 C13 C14 -0.5(16) . .
C12 C13 C14 C15 1.1(15) . .
C12 C13 C14 C17 -179.4(10) . .
C11 N2 C15 C14 -0.4(13) . .
Cd1 N2 C15 C14 -179.5(6) . .
C11 N2 C15 C10 178.8(8) . .
Cd1 N2 C15 C10 -0.3(10) . .
C13 C14 C15 N2 -0.7(14) . .
C17 C14 C15 N2 179.9(8) . .
C13 C14 C15 C10 -179.9(9) . .
C17 C14 C15 C10 0.7(13) . .
N1 C10 C15 N2 2.0(12) . .
C9 C10 C15 N2 -180.0(8) . .
N1 C10 C15 C14 -178.7(8) . .
C9 C10 C15 C14 -0.8(13) . .
C8 C9 C16 C17 179.7(10) . .
C10 C9 C16 C17 -1.2(14) . .
C9 C16 C17 C14 1.1(15) . .
C13 C14 C17 C16 179.7(10) . .
C15 C14 C17 C16 -0.9(15) . .
O2 C5 O1 Cd1 0.5(10) . .
C1 C5 O1 Cd1 -177.9(5) . .
O2 C5 O1 Cd1 -132.6(8) . 5_666
C1 C5 O1 Cd1 49.0(11) . 5_666
O6 Cd1 O1 C5 132.7(5) . .
O5 Cd1 O1 C5 51.5(5) . .
N2 Cd1 O1 C5 -61.9(5) . .
N1 Cd1 O1 C5 -148.2(9) . .
O1 Cd1 O1 C5 -148.7(6) 5_666 .
O6 Cd1 O1 Cd1 -78.5(2) . 5_666
O5 Cd1 O1 Cd1 -159.8(2) . 5_666
N2 Cd1 O1 Cd1 86.9(3) . 5_666
N1 Cd1 O1 Cd1 0.6(11) . 5_666
O1 Cd1 O1 Cd1 0.0 5_666 5_666
